data_2230485
loop_
_publ_author_name
'Fun, Hoong-Kun'
'Sudto, Kanokorn'
'Ge, Hui-Ming'
'Tan, Ren-Xiang'
'Hannongbua, Supa'
'Chantrapromma, Suchada'

_publ_section_title
;
 Hopeahainol C monohydrate
;
_journal_coeditor_code SJ5138
_journal_issue 6
_journal_name_full 'Acta Crystallographica Section E'
_journal_page_first o1392
_journal_page_last o1393
_journal_paper_doi 10.1107/S1600536811017053
_journal_volume 67
_journal_year 2011
_chemical_formula_iupac 'C28 H16 O6, H2 O'
_chemical_formula_moiety 'C28 H16 O6, H2 O'
_chemical_formula_sum 'C28 H18 O7'
_chemical_formula_weight 466.42
_chemical_name_common
;
Hopeahainol C monohydrate
;
_chemical_name_systematic
;
3,11-bis(4-hydroxyphenyl)-4,12-
dioxapentacyclo[8.6.1.1^2,5^.0^13,17^.0^9,18^]octadeca-
1(16),2,5(18),6,8,10,13(17),14-octaene-7,15-diol monohydrate
;
_space_group_IT_number 15
_symmetry_cell_setting monoclinic
_symmetry_space_group_name_Hall '-C 2yc'
_symmetry_space_group_name_H-M 'C 1 2/c 1'
_atom_sites_solution_hydrogens geom
_atom_sites_solution_primary direct
_atom_sites_solution_secondary difmap
_audit_creation_method SHELXL-97
_cell_angle_alpha 90.00
_cell_angle_beta 108.933(4)
_cell_angle_gamma 90.00
_cell_formula_units_Z 4
_cell_length_a 21.225(4)
_cell_length_b 3.8500(7)
_cell_length_c 25.353(5)
_cell_measurement_reflns_used 2171
_cell_measurement_temperature 100
_cell_measurement_theta_max 24.79
_cell_measurement_theta_min 2.03
_cell_volume 1959.7(6)
_computing_cell_refinement 'SAINT (Bruker, 2009)'
_computing_data_collection 'APEX2 (Bruker, 2009)'
_computing_data_reduction 'SAINT (Bruker, 2009)'
_computing_molecular_graphics 'SHELXTL (Sheldrick, 2008)'
_computing_publication_material
;
SHELXTL (Sheldrick, 2008) and PLATON (Spek, 2009)
;
_computing_structure_refinement 'SHELXTL (Sheldrick, 2008)'
_computing_structure_solution 'SHELXTL (Sheldrick, 2008)'
_diffrn_ambient_temperature 100
_diffrn_measured_fraction_theta_full 0.971
_diffrn_measured_fraction_theta_max 0.971
_diffrn_measurement_device_type 'Bruker APEX DUO CCD area-detector'
_diffrn_measurement_method '\f and \w'
_diffrn_radiation_monochromator graphite
_diffrn_radiation_source 'sealed tube'
_diffrn_radiation_type MoK\a
_diffrn_radiation_wavelength 0.71073
_diffrn_reflns_av_R_equivalents 0.0824
_diffrn_reflns_av_sigmaI/netI 0.0777
_diffrn_reflns_limit_h_max 27
_diffrn_reflns_limit_h_min -27
_diffrn_reflns_limit_k_max 4
_diffrn_reflns_limit_k_min -4
_diffrn_reflns_limit_l_max 32
_diffrn_reflns_limit_l_min -32
_diffrn_reflns_number 7974
_diffrn_reflns_theta_full 27.49
_diffrn_reflns_theta_max 27.49
_diffrn_reflns_theta_min 2.03
_diffrn_standards_number 0
_exptl_absorpt_coefficient_mu 0.114
_exptl_absorpt_correction_T_max 0.9940
_exptl_absorpt_correction_T_min 0.9715
_exptl_absorpt_correction_type multi-scan
_exptl_absorpt_process_details '(SADABS; Bruker, 2009)'
_exptl_crystal_colour colorless
_exptl_crystal_density_diffrn 1.581
_exptl_crystal_density_method 'not measured'
_exptl_crystal_description needle
_exptl_crystal_F_000 968
_exptl_crystal_size_max 0.25
_exptl_crystal_size_mid 0.15
_exptl_crystal_size_min 0.05
_refine_diff_density_max 0.265
_refine_diff_density_min -0.350
_refine_ls_extinction_method none
_refine_ls_goodness_of_fit_ref 1.070
_refine_ls_hydrogen_treatment mixed
_refine_ls_matrix_type full
_refine_ls_number_parameters 163
_refine_ls_number_reflns 2171
_refine_ls_number_restraints 0
_refine_ls_restrained_S_all 1.070
_refine_ls_R_factor_all 0.1060
_refine_ls_R_factor_gt 0.0678
_refine_ls_shift/su_max 0.001
_refine_ls_shift/su_mean 0.001
_refine_ls_structure_factor_coef Fsqd
_refine_ls_weighting_details 'calc w=1/[\s^2^(Fo^2^)+(0.0792P)^2^+1.9771P] where P=(Fo^2^+2Fc^2^)/3'
_refine_ls_weighting_scheme calc
_refine_ls_wR_factor_gt 0.1467
_refine_ls_wR_factor_ref 0.1609
_reflns_number_gt 1463
_reflns_number_total 2171
_reflns_threshold_expression I>2\s(I)
_cod_data_source_file sj5138.cif
_cod_data_source_block I
_cod_original_sg_symbol_H-M 'C 2/c'
_cod_database_code 2230485
_cod_database_fobs_code 2230485

loop_
_symmetry_equiv_pos_as_xyz
'x, y, z'
'-x, y, -z+1/2'
'x+1/2, y+1/2, z'
'-x+1/2, y+1/2, -z+1/2'
'-x, -y, -z'
'x, -y, z-1/2'
'-x+1/2, -y+1/2, -z'
'x+1/2, -y+1/2, z-1/2'

loop_
_atom_site_type_symbol
_atom_site_label
_atom_site_fract_x
_atom_site_fract_y
_atom_site_fract_z
_atom_site_U_iso_or_equiv
_atom_site_adp_type
_atom_site_calc_flag
_atom_site_refinement_flags
_atom_site_occupancy
_atom_site_symmetry_multiplicity
_atom_site_disorder_assembly
_atom_site_disorder_group
O O1W 0.0000 0.5114(9) 0.2500 0.0199(7) Uani d S 1 2 . .
H H1W1 0.0200(15) 0.649(9) 0.2803(13) 0.036(10) Uiso d . 1 1 . .
O O1 0.10067(8) 0.6569(5) 0.01488(7) 0.0151(5) Uani d . 1 1 . .
O O2 0.08243(8) 0.1345(5) -0.16160(7) 0.0170(5) Uani d . 1 1 . .
H H2A 0.1076 0.0687 -0.1782 0.026 Uiso calc R 1 1 . .
O O3 0.11424(8) 1.1827(5) 0.25471(7) 0.0193(5) Uani d . 1 1 . .
H H3A 0.0782 1.2799 0.2487 0.029 Uiso calc R 1 1 . .
C C1 0.14502(11) 0.9053(7) 0.10634(10) 0.0136(6) Uani d . 1 1 . .
C C2 0.08471(11) 1.0602(8) 0.10499(10) 0.0156(6) Uani d . 1 1 . .
H H2B 0.0521 1.1031 0.0709 0.019 Uiso calc R 1 1 . .
C C3 0.07334(12) 1.1499(7) 0.15414(10) 0.0155(6) Uani d . 1 1 . .
H H3B 0.0331 1.2504 0.1530 0.019 Uiso calc R 1 1 . .
C C4 0.12224(12) 1.0890(8) 0.20487(10) 0.0156(6) Uani d . 1 1 . .
C C5 0.18124(12) 0.9313(8) 0.20726(10) 0.0165(6) Uani d . 1 1 . .
H H5A 0.2133 0.8855 0.2415 0.020 Uiso calc R 1 1 . .
C C6 0.19264(12) 0.8408(8) 0.15796(10) 0.0152(6) Uani d . 1 1 . .
H H6A 0.2327 0.7357 0.1595 0.018 Uiso calc R 1 1 . .
C C7 0.15626(11) 0.8033(7) 0.05476(10) 0.0136(6) Uani d . 1 1 . .
C C8 0.20988(11) 0.8046(8) 0.03621(10) 0.0130(6) Uani d . 1 1 . .
C C9 0.18721(11) 0.6449(7) -0.01786(10) 0.0124(6) Uani d . 1 1 . .
C C10 0.22099(11) 0.5734(7) -0.05605(10) 0.0119(6) Uani d . 1 1 . .
C C11 0.18493(12) 0.4004(7) -0.10467(10) 0.0150(6) Uani d . 1 1 . .
H H11A 0.2051 0.3459 -0.1312 0.018 Uiso calc R 1 1 . .
C C12 0.11835(12) 0.3081(7) -0.11382(10) 0.0137(6) Uani d . 1 1 . .
C C13 0.08421(11) 0.3852(7) -0.07681(10) 0.0140(6) Uani d . 1 1 . .
H H13A 0.0397 0.3262 -0.0838 0.017 Uiso calc R 1 1 . .
C C14 0.12110(11) 0.5554(7) -0.02905(10) 0.0129(6) Uani d . 1 1 . .

loop_
_atom_site_aniso_label
_atom_site_aniso_U_11
_atom_site_aniso_U_22
_atom_site_aniso_U_33
_atom_site_aniso_U_12
_atom_site_aniso_U_13
_atom_site_aniso_U_23
O1W 0.0212(12) 0.026(2) 0.0148(13) 0.000 0.0088(11) 0.000
O1 0.0162(8) 0.0197(12) 0.0120(8) -0.0010(8) 0.0081(7) -0.0009(9)
O2 0.0175(8) 0.0233(13) 0.0119(8) -0.0030(8) 0.0070(7) -0.0049(9)
O3 0.0252(9) 0.0244(13) 0.0129(9) 0.0047(9) 0.0128(7) 0.0005(9)
C1 0.0164(11) 0.0117(16) 0.0152(12) -0.0029(11) 0.0086(9) -0.0007(12)
C2 0.0161(11) 0.0175(17) 0.0154(12) -0.0018(11) 0.0079(9) 0.0004(12)
C3 0.0158(11) 0.0165(17) 0.0180(12) -0.0008(11) 0.0106(9) -0.0006(13)
C4 0.0217(12) 0.0167(17) 0.0129(12) -0.0037(11) 0.0117(10) -0.0019(12)
C5 0.0189(11) 0.0174(17) 0.0139(12) -0.0006(11) 0.0064(9) 0.0015(12)
C6 0.0165(11) 0.0155(16) 0.0171(12) 0.0000(11) 0.0102(9) 0.0002(12)
C7 0.0157(11) 0.0130(16) 0.0120(11) -0.0012(11) 0.0044(9) -0.0005(12)
C8 0.0170(11) 0.0128(16) 0.0109(11) 0.0002(11) 0.0069(9) 0.0009(12)
C9 0.0166(11) 0.0099(15) 0.0122(11) 0.0013(11) 0.0068(9) 0.0019(12)
C10 0.0155(11) 0.0102(16) 0.0122(11) 0.0019(10) 0.0073(9) 0.0035(12)
C11 0.0198(11) 0.0156(17) 0.0128(12) 0.0003(11) 0.0097(9) 0.0008(12)
C12 0.0202(11) 0.0100(16) 0.0116(11) -0.0006(11) 0.0060(9) 0.0013(12)
C13 0.0140(10) 0.0140(17) 0.0152(12) -0.0010(11) 0.0065(9) 0.0015(12)
C14 0.0178(11) 0.0114(16) 0.0130(12) 0.0010(11) 0.0099(9) 0.0017(12)

loop_
_atom_type_symbol
_atom_type_description
_atom_type_scat_dispersion_real
_atom_type_scat_dispersion_imag
_atom_type_scat_source
C C 0.0033 0.0016 'International Tables Vol C Tables 4.2.6.8 and 6.1.1.4'
H H 0.0000 0.0000 'International Tables Vol C Tables 4.2.6.8 and 6.1.1.4'
O O 0.0106 0.0060 'International Tables Vol C Tables 4.2.6.8 and 6.1.1.4'

loop_
_geom_angle_atom_site_label_1
_geom_angle_atom_site_label_2
_geom_angle_atom_site_label_3
_geom_angle_site_symmetry_1
_geom_angle_site_symmetry_3
_geom_angle
_geom_angle_publ_flag
C14 O1 C7 . . 106.61(17) ?
C12 O2 H2A . . 109.5 ?
C4 O3 H3A . . 109.5 ?
C6 C1 C2 . . 118.5(2) ?
C6 C1 C7 . . 121.0(2) ?
C2 C1 C7 . . 120.4(2) ?
C3 C2 C1 . . 120.5(2) ?
C3 C2 H2B . . 119.8 ?
C1 C2 H2B . . 119.8 ?
C4 C3 C2 . . 119.7(2) ?
C4 C3 H3B . . 120.2 ?
C2 C3 H3B . . 120.2 ?
C5 C4 O3 . . 117.2(2) ?
C5 C4 C3 . . 120.8(2) ?
O3 C4 C3 . . 122.0(2) ?
C4 C5 C6 . . 119.5(2) ?
C4 C5 H5A . . 120.3 ?
C6 C5 H5A . . 120.3 ?
C1 C6 C5 . . 121.0(2) ?
C1 C6 H6A . . 119.5 ?
C5 C6 H6A . . 119.5 ?
C8 C7 O1 . . 110.7(2) ?
C8 C7 C1 . . 134.9(2) ?
O1 C7 C1 . . 114.32(19) ?
C7 C8 C9 . . 105.6(2) ?
C7 C8 C10 . 7_565 137.4(2) ?
C9 C8 C10 . 7_565 116.94(19) ?
C14 C9 C10 . . 121.3(2) ?
C14 C9 C8 . . 107.8(2) ?
C10 C9 C8 . . 130.8(2) ?
C11 C10 C9 . . 116.5(2) ?
C11 C10 C8 . 7_565 131.2(2) ?
C9 C10 C8 . 7_565 112.2(2) ?
C10 C11 C12 . . 120.2(2) ?
C10 C11 H11A . . 119.9 ?
C12 C11 H11A . . 119.9 ?
O2 C12 C13 . . 115.8(2) ?
O2 C12 C11 . . 120.6(2) ?
C13 C12 C11 . . 123.5(2) ?
C14 C13 C12 . . 115.0(2) ?
C14 C13 H13A . . 122.5 ?
C12 C13 H13A . . 122.5 ?
C13 C14 O1 . . 127.5(2) ?
C13 C14 C9 . . 123.3(2) ?
O1 C14 C9 . . 109.2(2) ?

loop_
_geom_bond_atom_site_label_1
_geom_bond_atom_site_label_2
_geom_bond_site_symmetry_2
_geom_bond_distance
_geom_bond_publ_flag
O1W H1W1 . 0.92(3) ?
O1 C14 . 1.377(3) ?
O1 C7 . 1.399(3) ?
O2 C12 . 1.377(3) ?
O2 H2A . 0.8200 ?
O3 C4 . 1.377(3) ?
O3 H3A . 0.8200 ?
C1 C6 . 1.392(3) ?
C1 C2 . 1.403(3) ?
C1 C7 . 1.457(3) ?
C2 C3 . 1.388(3) ?
C2 H2B . 0.9300 ?
C3 C4 . 1.386(4) ?
C3 H3B . 0.9300 ?
C4 C5 . 1.375(3) ?
C5 C6 . 1.392(3) ?
C5 H5A . 0.9300 ?
C6 H6A . 0.9300 ?
C7 C8 . 1.365(3) ?
C8 C9 . 1.436(3) ?
C8 C10 7_565 1.465(3) ?
C9 C14 . 1.382(3) ?
C9 C10 . 1.406(3) ?
C10 C11 . 1.392(3) ?
C10 C8 7_565 1.465(3) ?
C11 C12 . 1.402(3) ?
C11 H11A . 0.9300 ?
C12 C13 . 1.391(3) ?
C13 C14 . 1.376(4) ?
C13 H13A . 0.9300 ?

loop_
_geom_hbond_atom_site_label_D
_geom_hbond_atom_site_label_H
_geom_hbond_atom_site_label_A
_geom_hbond_site_symmetry_A
_geom_hbond_distance_DH
_geom_hbond_distance_HA
_geom_hbond_distance_DA
_geom_hbond_angle_DHA
_geom_hbond_publ_flag
O1W H1W1 O2 6_566 0.92(3) 1.83(3) 2.720(2) 163(3) y
O3 H3A O1W 1_565 0.82 1.89 2.703(2) 169 y
O2 H2A O3 6_565 0.82 2.00 2.716(3) 145 y

loop_
_geom_torsion_atom_site_label_1
_geom_torsion_atom_site_label_2
_geom_torsion_atom_site_label_3
_geom_torsion_atom_site_label_4
_geom_torsion_site_symmetry_1
_geom_torsion_site_symmetry_2
_geom_torsion_site_symmetry_3
_geom_torsion_site_symmetry_4
_geom_torsion
_geom_torsion_publ_flag
C6 C1 C2 C3 . . . . 0.7(4) ?
C7 C1 C2 C3 . . . . 178.5(3) ?
C1 C2 C3 C4 . . . . 0.7(4) ?
C2 C3 C4 C5 . . . . -1.9(4) ?
C2 C3 C4 O3 . . . . 178.0(3) ?
O3 C4 C5 C6 . . . . -178.1(2) ?
C3 C4 C5 C6 . . . . 1.8(4) ?
C2 C1 C6 C5 . . . . -0.8(4) ?
C7 C1 C6 C5 . . . . -178.5(3) ?
C4 C5 C6 C1 . . . . -0.5(4) ?
C14 O1 C7 C8 . . . . 1.7(3) ?
C14 O1 C7 C1 . . . . -176.0(2) ?
C6 C1 C7 C8 . . . . -39.1(5) ?
C2 C1 C7 C8 . . . . 143.2(3) ?
C6 C1 C7 O1 . . . . 138.0(3) ?
C2 C1 C7 O1 . . . . -39.8(4) ?
O1 C7 C8 C9 . . . . -1.0(3) ?
C1 C7 C8 C9 . . . . 176.1(3) ?
O1 C7 C8 C10 . . . 7_565 177.4(3) ?
C1 C7 C8 C10 . . . 7_565 -5.5(6) ?
C7 C8 C9 C14 . . . . -0.1(3) ?
C10 C8 C9 C14 7_565 . . . -178.9(2) ?
C7 C8 C9 C10 . . . . -179.2(3) ?
C10 C8 C9 C10 7_565 . . . 2.0(5) ?
C14 C9 C10 C11 . . . . -1.7(4) ?
C8 C9 C10 C11 . . . . 177.4(3) ?
C14 C9 C10 C8 . . . 7_565 179.0(2) ?
C8 C9 C10 C8 . . . 7_565 -1.9(5) ?
C9 C10 C11 C12 . . . . 0.4(4) ?
C8 C10 C11 C12 7_565 . . . 179.5(3) ?
C10 C11 C12 O2 . . . . -179.5(2) ?
C10 C11 C12 C13 . . . . 1.2(4) ?
O2 C12 C13 C14 . . . . 179.3(2) ?
C11 C12 C13 C14 . . . . -1.3(4) ?
C12 C13 C14 O1 . . . . -178.7(3) ?
C12 C13 C14 C9 . . . . -0.1(4) ?
C7 O1 C14 C13 . . . . 177.0(3) ?
C7 O1 C14 C9 . . . . -1.7(3) ?
C10 C9 C14 C13 . . . . 1.6(4) ?
C8 C9 C14 C13 . . . . -177.7(3) ?
C10 C9 C14 O1 . . . . -179.6(2) ?
C8 C9 C14 O1 . . . . 1.1(3) ?
